data_7201265
loop_
_publ_author_name
'Zhou, Dong-Sheng'
'Wang, Fang-Kuo'
'Yang, Shi-Yao'
'Xie, Zhao-Xiong'
'Huang, Rong-Bin'

_publ_section_title
;
 Substituent effect on the assembly of coordination polymers containing
 isophthalic acid and its derivatives
;
_journal_issue 11
_journal_name_full CrystEngComm
_journal_page_first 2548
_journal_paper_doi 10.1039/b907142c
_journal_volume 11
_journal_year 2009
_chemical_formula_moiety 'C62 H48 N6 O17 Zn4'
_chemical_formula_sum 'C62 H48 N6 O17 Zn4'
_chemical_formula_weight 1410.54
_chemical_name_systematic
;
?
;
_space_group_IT_number 15
_symmetry_cell_setting monoclinic
_symmetry_space_group_name_Hall '-C 2yc'
_symmetry_space_group_name_H-M 'C 1 2/c 1'
_atom_sites_solution_hydrogens geom
_atom_sites_solution_primary direct
_atom_sites_solution_secondary difmap
_audit_creation_method SHELXL-97
_cell_angle_alpha 90.00
_cell_angle_beta 102.899(4)
_cell_angle_gamma 90.00
_cell_formula_units_Z 4
_cell_length_a 18.1879(6)
_cell_length_b 10.6838(3)
_cell_length_c 31.7400(1)
_cell_measurement_reflns_used 4254
_cell_measurement_temperature 295(2)
_cell_measurement_theta_max 29.1201
_cell_measurement_theta_min 2.2224
_cell_volume 6011.9(3)
_computing_cell_refinement
;
CrysAlis RED, Oxford Diffraction Ltd., Version 1.171.31.8
;
_computing_data_collection
;
CrysAlis CCD, Oxford Diffraction Ltd., Version 1.171.31.8
;
_computing_data_reduction
;
CrysAlis RED, Oxford Diffraction Ltd., Version 1.171.31.8
;
_computing_molecular_graphics 'ORTEP-II (Johnson, 1976)'
_computing_publication_material 'SHELXL-97 (Sheldrick, 1997)'
_computing_structure_refinement 'SHELXL-97 (Sheldrick, 1997)'
_computing_structure_solution 'SHELXS-97 (Sheldrick, 1997)'
_diffrn_ambient_temperature 295(2)
_diffrn_detector_area_resol_mean 16.1903
_diffrn_measured_fraction_theta_full 0.994
_diffrn_measured_fraction_theta_max 0.867
_diffrn_measurement_device_type 'Gemini S Ultra CrysAlis CCD, Oxford'
_diffrn_measurement_method '\f and \w scan'
_diffrn_radiation_monochromator graphite
_diffrn_radiation_source 'Enhance (Mo) X-ray Source'
_diffrn_radiation_type MoK\a
_diffrn_radiation_wavelength 0.71073
_diffrn_reflns_av_R_equivalents 0.0494
_diffrn_reflns_av_sigmaI/netI 0.1195
_diffrn_reflns_limit_h_max 24
_diffrn_reflns_limit_h_min -23
_diffrn_reflns_limit_k_max 14
_diffrn_reflns_limit_k_min -14
_diffrn_reflns_limit_l_max 43
_diffrn_reflns_limit_l_min -40
_diffrn_reflns_number 19334
_diffrn_reflns_theta_full 26.00
_diffrn_reflns_theta_max 29.08
_diffrn_reflns_theta_min 2.23
_diffrn_standards_decay_% 0
_diffrn_standards_interval_count 0
_diffrn_standards_interval_time 0
_diffrn_standards_number 0
_exptl_absorpt_coefficient_mu 1.654
_exptl_absorpt_correction_T_max 0.8521
_exptl_absorpt_correction_T_min 0.7333
_exptl_absorpt_correction_type multi-scan
_exptl_absorpt_process_details 'SADABS (Bruker, 2002)'
_exptl_crystal_colour Colorless
_exptl_crystal_density_diffrn 1.558
_exptl_crystal_density_meas ?
_exptl_crystal_density_method .
_exptl_crystal_description Plate
_exptl_crystal_F_000 2872
_exptl_crystal_size_max 0.20
_exptl_crystal_size_mid 0.20
_exptl_crystal_size_min 0.10
_refine_diff_density_max 0.449
_refine_diff_density_min -0.708
_refine_diff_density_rms 0.114
_refine_ls_extinction_method none
_refine_ls_goodness_of_fit_ref 0.997
_refine_ls_hydrogen_treatment constr
_refine_ls_matrix_type full
_refine_ls_number_parameters 406
_refine_ls_number_reflns 6995
_refine_ls_number_restraints 0
_refine_ls_restrained_S_all 0.997
_refine_ls_R_factor_all 0.1176
_refine_ls_R_factor_gt 0.0445
_refine_ls_shift/su_max 0.001
_refine_ls_shift/su_mean 0.000
_refine_ls_structure_factor_coef Fsqd
_refine_ls_weighting_details 'calc w=1/[\s^2^(Fo^2^)+(0.0624P)^2^+0.0000P] where P=(Fo^2^+2Fc^2^)/3'
_refine_ls_weighting_scheme calc
_refine_ls_wR_factor_gt 0.1011
_refine_ls_wR_factor_ref 0.1471
_reflns_number_gt 3244
_reflns_number_total 6995
_reflns_threshold_expression >2sigma(I)
_cod_data_source_file b907142c.txt
_cod_data_source_block 2
_cod_depositor_comments
;
The following automatic conversions were performed:
'_symmetry_cell_setting' value 'Monoclinic' changed to 'monoclinic'
according to '/home/saulius/struct/CIF-dictionaries/cif_core.dic'
dictionary named 'cif_core.dic' version 2.4.1 from
2010-06-29.

'_exptl_absorpt_correction_type' value 'Multi-scan' changed
to 'multi-scan' according to
'/home/saulius/struct/CIF-dictionaries/cif_core.dic' dictionary named
'cif_core.dic' version 2.4.1 from 2010-06-29.

Automatic conversion script
Id: cif_fix_enum 1527 2010-12-29 10:47:43Z saulius 
;
_cod_original_sg_symbol_H-M C2/c
_cod_database_code 7201265

loop_
_symmetry_equiv_pos_as_xyz
'x, y, z'
'-x, y, -z+1/2'
'x+1/2, y+1/2, z'
'-x+1/2, y+1/2, -z+1/2'
'-x, -y, -z'
'x, -y, z-1/2'
'-x+1/2, -y+1/2, -z'
'x+1/2, -y+1/2, z-1/2'

loop_
_atom_site_label
_atom_site_type_symbol
_atom_site_fract_x
_atom_site_fract_y
_atom_site_fract_z
_atom_site_U_iso_or_equiv
_atom_site_adp_type
_atom_site_occupancy
_atom_site_symmetry_multiplicity
_atom_site_calc_flag
_atom_site_refinement_flags
_atom_site_disorder_assembly
_atom_site_disorder_group
Zn1 Zn -0.06541(2) 0.93906(5) 0.970233(16) 0.03330(16) Uani 1 1 d . . .
Zn2 Zn 0.17021(4) 0.44121(6) 0.77081(2) 0.0636(2) Uani 1 1 d . . .
O1 O 0.00721(17) 0.8599(3) 0.93762(11) 0.0474(8) Uani 1 1 d . . .
O2 O 0.10230(18) 0.9521(3) 0.98403(12) 0.0562(9) Uani 1 1 d . . .
O3 O 0.17954(19) 0.5745(3) 0.81489(12) 0.0612(10) Uani 1 1 d . . .
O4 O 0.0618(2) 0.6075(4) 0.81897(15) 0.0882(14) Uani 1 1 d . . .
O5 O 0.1414(2) 0.5062(5) 0.71064(16) 0.1046(18) Uani 1 1 d . . .
O6 O 0.1463(3) 0.3048(5) 0.70545(15) 0.1089(19) Uani 1 1 d . . .
O7 O 0.06357(18) 0.0986(3) 0.56366(11) 0.0482(9) Uani 1 1 d . . .
O8 O -0.03058(17) 0.1924(3) 0.51672(10) 0.0496(9) Uani 1 1 d . . .
O1W O 0.0351(3) 0.4844(7) 0.7518(2) 0.062(2) Uani 0.50 1 d P . .
H1A H 0.0560 0.5053 0.7764 0.075 Uiso 0.50 1 calc PR . .
H1B H 0.0266 0.5441 0.7337 0.075 Uiso 0.50 1 d PR . .
N1 N -0.1710(2) 0.8680(4) 0.94675(13) 0.0429(10) Uani 1 1 d . . .
N2 N 0.2867(2) 0.4127(4) 0.78226(15) 0.0595(12) Uani 1 1 d . . .
N3 N 0.1432(2) 0.2797(4) 0.80008(14) 0.0550(11) Uani 1 1 d . . .
C1 C 0.1312(2) 0.8291(4) 0.92852(16) 0.0389(11) Uani 1 1 d . . .
C2 C 0.1075(2) 0.7552(4) 0.89291(15) 0.0386(11) Uani 1 1 d . . .
H2A H 0.0565 0.7362 0.8839 0.046 Uiso 1 1 calc R . .
C3 C 0.1581(2) 0.7076(4) 0.86984(16) 0.0403(11) Uani 1 1 d . . .
C4 C 0.2335(3) 0.7367(5) 0.88344(19) 0.0564(15) Uani 1 1 d . . .
H4A H 0.2680 0.7072 0.8681 0.068 Uiso 1 1 calc R . .
C5 C 0.2582(3) 0.8104(6) 0.9201(2) 0.0711(18) Uani 1 1 d . . .
H5A H 0.3092 0.8295 0.9293 0.085 Uiso 1 1 calc R . .
C6 C 0.2071(3) 0.8556(5) 0.94310(18) 0.0598(16) Uani 1 1 d . . .
H6A H 0.2238 0.9031 0.9680 0.072 Uiso 1 1 calc R . .
C7 C 0.0761(3) 0.8848(4) 0.95215(15) 0.0381(11) Uani 1 1 d . . .
C8 C 0.1294(3) 0.6227(5) 0.83155(16) 0.0461(12) Uani 1 1 d . . .
C9 C 0.0903(2) 0.4168(5) 0.64216(16) 0.0483(13) Uani 1 1 d . . .
C10 C 0.0752(2) 0.3087(5) 0.61860(15) 0.0403(11) Uani 1 1 d . . .
H10A H 0.0915 0.2329 0.6319 0.048 Uiso 1 1 calc R . .
C11 C 0.0366(2) 0.3080(4) 0.57566(14) 0.0317(10) Uani 1 1 d . . .
C12 C 0.0121(3) 0.4219(5) 0.55723(18) 0.0547(14) Uani 1 1 d . . .
H12A H -0.0154 0.4239 0.5288 0.066 Uiso 1 1 calc R . .
C13 C 0.0271(3) 0.5327(5) 0.5797(2) 0.0681(18) Uani 1 1 d . . .
H13A H 0.0117 0.6088 0.5664 0.082 Uiso 1 1 calc R . .
C14 C 0.0658(3) 0.5281(5) 0.6228(2) 0.0731(19) Uani 1 1 d . . .
H14A H 0.0752 0.6019 0.6386 0.088 Uiso 1 1 calc R . .
C15 C 0.1285(3) 0.4070(8) 0.6898(2) 0.0710(19) Uani 1 1 d . . .
C16 C 0.0226(2) 0.1910(4) 0.55053(15) 0.0362(11) Uani 1 1 d . . .
C17 C -0.2292(3) 0.9429(6) 0.9374(2) 0.0728(18) Uani 1 1 d . . .
H17A H -0.2200 1.0285 0.9372 0.087 Uiso 1 1 calc R . .
C18 C -0.3016(4) 0.9048(9) 0.9280(3) 0.119(3) Uani 1 1 d . . .
H18A H -0.3411 0.9617 0.9207 0.143 Uiso 1 1 calc R . .
C19 C -0.3143(4) 0.7846(10) 0.9296(3) 0.130(4) Uani 1 1 d . . .
H19A H -0.3638 0.7562 0.9245 0.155 Uiso 1 1 calc R . .
C20 C -0.2584(5) 0.7023(8) 0.9384(4) 0.162(5) Uani 1 1 d . . .
H20A H -0.2679 0.6169 0.9392 0.194 Uiso 1 1 calc R . .
C21 C -0.1848(4) 0.7484(6) 0.9465(3) 0.107(3) Uani 1 1 d . . .
H21A H -0.1447 0.6924 0.9519 0.128 Uiso 1 1 calc R . .
C22 C 0.3309(4) 0.4498(6) 0.8188(2) 0.084(2) Uani 1 1 d . . .
H22A H 0.3105 0.5010 0.8369 0.101 Uiso 1 1 calc R . .
C23 C 0.4064(4) 0.4164(7) 0.8317(2) 0.094(2) Uani 1 1 d . . .
H23A H 0.4361 0.4439 0.8578 0.113 Uiso 1 1 calc R . .
C24 C 0.4349(4) 0.3424(6) 0.8047(3) 0.086(2) Uani 1 1 d . . .
H24A H 0.4851 0.3173 0.8124 0.103 Uiso 1 1 calc R . .
C25 C 0.3916(4) 0.3053(6) 0.7673(2) 0.0815(19) Uani 1 1 d . . .
H25A H 0.4118 0.2575 0.7482 0.098 Uiso 1 1 calc R . .
C26 C 0.3175(3) 0.3379(6) 0.7573(2) 0.0726(18) Uani 1 1 d . . .
H26A H 0.2870 0.3067 0.7320 0.087 Uiso 1 1 calc R . .
C27 C 0.1880(4) 0.1836(6) 0.8090(3) 0.102(3) Uani 1 1 d . . .
H27A H 0.2361 0.1925 0.8038 0.122 Uiso 1 1 calc R . .
C28 C 0.1717(5) 0.0728(7) 0.8248(3) 0.114(3) Uani 1 1 d . . .
H28A H 0.2067 0.0080 0.8293 0.136 Uiso 1 1 calc R . .
C29 C 0.1052(7) 0.0583(7) 0.8338(4) 0.133(4) Uani 1 1 d . . .
H29A H 0.0930 -0.0154 0.8463 0.160 Uiso 1 1 calc R . .
C30 C 0.0539(5) 0.1547(9) 0.8244(4) 0.153(4) Uani 1 1 d . . .
H30A H 0.0053 0.1465 0.8290 0.183 Uiso 1 1 calc R . .
C31 C 0.0769(4) 0.2639(7) 0.8079(3) 0.108(3) Uani 1 1 d . . .
H31A H 0.0428 0.3300 0.8021 0.129 Uiso 1 1 calc R . .

loop_
_atom_site_aniso_label
_atom_site_aniso_U_11
_atom_site_aniso_U_22
_atom_site_aniso_U_33
_atom_site_aniso_U_23
_atom_site_aniso_U_13
_atom_site_aniso_U_12
Zn1 0.0321(3) 0.0364(3) 0.0311(3) -0.0023(3) 0.0065(2) -0.0003(2)
Zn2 0.0974(5) 0.0502(4) 0.0525(4) -0.0140(3) 0.0362(4) -0.0050(4)
O1 0.0443(18) 0.051(2) 0.050(2) -0.0087(17) 0.0182(16) 0.0056(16)
O2 0.057(2) 0.059(2) 0.057(2) -0.024(2) 0.0221(18) 0.0014(17)
O3 0.068(2) 0.059(2) 0.057(2) -0.018(2) 0.0136(19) 0.0061(19)
O4 0.055(2) 0.125(4) 0.080(3) -0.038(3) 0.004(2) -0.014(2)
O5 0.087(3) 0.117(4) 0.089(4) -0.071(3) -0.026(3) 0.032(3)
O6 0.147(5) 0.117(4) 0.046(3) 0.002(3) -0.014(3) -0.035(4)
O7 0.061(2) 0.039(2) 0.042(2) -0.0007(16) 0.0055(17) 0.0011(16)
O8 0.0484(19) 0.058(2) 0.039(2) -0.0136(17) 0.0032(16) -0.0048(16)
O1W 0.049(4) 0.070(5) 0.060(5) 0.008(4) -0.005(4) 0.003(3)
N1 0.040(2) 0.043(2) 0.042(2) 0.003(2) 0.0005(18) -0.0047(19)
N2 0.072(3) 0.058(3) 0.050(3) -0.017(2) 0.018(2) -0.007(2)
N3 0.061(3) 0.057(3) 0.047(3) 0.000(2) 0.013(2) 0.010(2)
C1 0.047(3) 0.031(3) 0.043(3) -0.004(2) 0.019(2) 0.003(2)
C2 0.038(2) 0.039(3) 0.041(3) 0.004(2) 0.013(2) -0.006(2)
C3 0.049(3) 0.033(3) 0.044(3) -0.007(2) 0.021(2) 0.008(2)
C4 0.041(3) 0.062(3) 0.074(4) -0.024(3) 0.029(3) -0.003(3)
C5 0.041(3) 0.090(4) 0.090(5) -0.042(4) 0.031(3) -0.010(3)
C6 0.048(3) 0.071(4) 0.065(4) -0.029(3) 0.022(3) -0.010(3)
C7 0.057(3) 0.027(2) 0.038(3) -0.002(2) 0.026(2) 0.003(2)
C8 0.061(3) 0.045(3) 0.041(3) -0.010(3) 0.029(3) 0.012(3)
C9 0.042(3) 0.059(4) 0.046(3) -0.023(3) 0.013(2) -0.002(2)
C10 0.031(2) 0.053(3) 0.039(3) 0.002(2) 0.012(2) 0.000(2)
C11 0.027(2) 0.033(2) 0.032(2) 0.001(2) 0.0013(18) -0.0087(19)
C12 0.056(3) 0.058(4) 0.046(3) -0.001(3) 0.002(2) 0.001(3)
C13 0.073(4) 0.036(3) 0.086(5) -0.010(3) -0.003(4) 0.013(3)
C14 0.069(4) 0.046(4) 0.094(5) -0.028(3) -0.003(4) 0.007(3)
C15 0.038(3) 0.111(6) 0.054(4) -0.039(4) -0.010(3) -0.001(3)
C16 0.039(2) 0.039(3) 0.035(3) 0.002(2) 0.018(2) -0.012(2)
C17 0.040(3) 0.081(4) 0.093(5) 0.016(4) 0.006(3) 0.001(3)
C18 0.046(4) 0.122(7) 0.184(10) 0.013(7) 0.017(5) -0.014(4)
C19 0.048(4) 0.164(9) 0.160(9) 0.022(8) -0.012(5) -0.047(5)
C20 0.105(6) 0.076(6) 0.264(14) 0.032(7) -0.045(8) -0.046(5)
C21 0.078(5) 0.052(4) 0.164(8) -0.007(5) -0.030(5) -0.017(4)
C22 0.084(5) 0.095(5) 0.073(5) -0.038(4) 0.018(4) 0.003(4)
C23 0.092(5) 0.115(6) 0.071(5) -0.026(5) 0.009(4) 0.016(4)
C24 0.075(4) 0.088(5) 0.094(6) -0.008(5) 0.020(4) 0.022(4)
C25 0.092(5) 0.085(5) 0.074(5) -0.025(4) 0.033(4) 0.003(4)
C26 0.070(4) 0.092(5) 0.061(4) -0.033(4) 0.026(3) -0.011(4)
C27 0.081(4) 0.073(5) 0.155(8) 0.040(5) 0.035(5) 0.026(4)
C28 0.137(7) 0.080(6) 0.135(8) 0.051(5) 0.055(6) 0.035(5)
C29 0.195(10) 0.055(5) 0.171(10) 0.030(6) 0.086(8) -0.006(6)
C30 0.151(8) 0.094(7) 0.253(14) 0.036(8) 0.127(9) -0.006(6)
C31 0.091(5) 0.079(5) 0.169(9) 0.032(5) 0.063(5) 0.022(4)

loop_
_atom_type_symbol
_atom_type_description
_atom_type_scat_dispersion_real
_atom_type_scat_dispersion_imag
_atom_type_scat_source
C C 0.0033 0.0016 'International Tables Vol C Tables 4.2.6.8 and 6.1.1.4'
H H 0.0000 0.0000 'International Tables Vol C Tables 4.2.6.8 and 6.1.1.4'
N N 0.0061 0.0033 'International Tables Vol C Tables 4.2.6.8 and 6.1.1.4'
O O 0.0106 0.0060 'International Tables Vol C Tables 4.2.6.8 and 6.1.1.4'
Zn Zn 0.2839 1.4301 'International Tables Vol C Tables 4.2.6.8 and 6.1.1.4'

loop_
_geom_angle_atom_site_label_1
_geom_angle_atom_site_label_2
_geom_angle_atom_site_label_3
_geom_angle
_geom_angle_site_symmetry_1
_geom_angle_site_symmetry_3
_geom_angle_publ_flag
O7 Zn1 O1 89.43(14) 2_566 . ?
O7 Zn1 O8 158.43(13) 2_566 6_566 ?
O1 Zn1 O8 87.11(13) . 6_566 ?
O7 Zn1 N1 104.18(14) 2_566 . ?
O1 Zn1 N1 108.88(15) . . ?
O8 Zn1 N1 97.08(14) 6_566 . ?
O7 Zn1 O2 86.93(14) 2_566 5_577 ?
O1 Zn1 O2 158.82(13) . 5_577 ?
O8 Zn1 O2 88.65(14) 6_566 5_577 ?
N1 Zn1 O2 92.23(15) . 5_577 ?
O7 Zn1 Zn1 82.16(9) 2_566 5_577 ?
O1 Zn1 Zn1 89.27(9) . 5_577 ?
O8 Zn1 Zn1 76.51(9) 6_566 5_577 ?
N1 Zn1 Zn1 160.61(12) . 5_577 ?
O2 Zn1 Zn1 69.57(9) 5_577 5_577 ?
O3 Zn2 O5 112.98(17) . . ?
O3 Zn2 N3 105.92(17) . . ?
O5 Zn2 N3 133.12(19) . . ?
O3 Zn2 N2 93.34(16) . . ?
O5 Zn2 N2 104.93(19) . . ?
N3 Zn2 N2 97.69(18) . . ?
O3 Zn2 O1W 87.8(2) . . ?
O5 Zn2 O1W 70.2(2) . . ?
N3 Zn2 O1W 86.6(2) . . ?
N2 Zn2 O1W 175.0(2) . . ?
O3 Zn2 C15 141.2(2) . . ?
O5 Zn2 C15 28.7(2) . . ?
N3 Zn2 C15 106.7(2) . . ?
N2 Zn2 C15 102.53(18) . . ?
O1W Zn2 C15 73.7(2) . . ?
C7 O1 Zn1 115.5(3) . . ?
C7 O2 Zn1 139.8(3) . 5_577 ?
C8 O3 Zn2 129.4(3) . . ?
C15 O5 Zn2 101.0(5) . . ?
C16 O7 Zn1 124.6(3) . 2_546 ?
C16 O8 Zn1 131.1(3) . 6_565 ?
O1W O1W Zn2 165.8(6) 2_556 . ?
O1W O1W H1A 109.5 2_556 . ?
Zn2 O1W H1A 65.6 . . ?
O1W O1W H1B 84.9 2_556 . ?
Zn2 O1W H1B 109.3 . . ?
H1A O1W H1B 114.5 . . ?
C21 N1 C17 117.0(5) . . ?
C21 N1 Zn1 122.1(4) . . ?
C17 N1 Zn1 120.2(4) . . ?
C22 N2 C26 116.7(5) . . ?
C22 N2 Zn2 120.4(4) . . ?
C26 N2 Zn2 121.9(4) . . ?
C31 N3 C27 114.9(6) . . ?
C31 N3 Zn2 121.3(4) . . ?
C27 N3 Zn2 123.6(4) . . ?
C2 C1 C6 120.1(4) . . ?
C2 C1 C7 121.3(4) . . ?
C6 C1 C7 118.6(4) . . ?
C1 C2 C3 121.4(4) . . ?
C1 C2 H2A 119.3 . . ?
C3 C2 H2A 119.3 . . ?
C4 C3 C2 118.8(4) . . ?
C4 C3 C8 121.8(4) . . ?
C2 C3 C8 119.4(4) . . ?
C3 C4 C5 120.1(5) . . ?
C3 C4 H4A 120.0 . . ?
C5 C4 H4A 120.0 . . ?
C6 C5 C4 120.4(5) . . ?
C6 C5 H5A 119.8 . . ?
C4 C5 H5A 119.8 . . ?
C1 C6 C5 119.2(5) . . ?
C1 C6 H6A 120.4 . . ?
C5 C6 H6A 120.4 . . ?
O2 C7 O1 125.9(4) . . ?
O2 C7 C1 117.3(4) . . ?
O1 C7 C1 116.9(4) . . ?
O4 C8 O3 125.5(5) . . ?
O4 C8 C3 119.1(4) . . ?
O3 C8 C3 115.5(5) . . ?
C14 C9 C10 118.8(5) . . ?
C14 C9 C15 122.6(5) . . ?
C10 C9 C15 118.5(5) . . ?
C9 C10 C11 122.4(5) . . ?
C9 C10 H10A 118.8 . . ?
C11 C10 H10A 118.8 . . ?
C12 C11 C10 117.2(4) . . ?
C12 C11 C16 121.2(4) . . ?
C10 C11 C16 121.6(4) . . ?
C11 C12 C13 122.0(5) . . ?
C11 C12 H12A 119.0 . . ?
C13 C12 H12A 119.0 . . ?
C12 C13 C14 118.4(5) . . ?
C12 C13 H13A 120.8 . . ?
C14 C13 H13A 120.8 . . ?
C9 C14 C13 121.1(5) . . ?
C9 C14 H14A 119.5 . . ?
C13 C14 H14A 119.5 . . ?
O6 C15 O5 123.1(6) . . ?
O6 C15 C9 119.4(6) . . ?
O5 C15 C9 117.4(7) . . ?
O6 C15 Zn2 73.9(4) . . ?
O5 C15 Zn2 50.2(3) . . ?
C9 C15 Zn2 164.6(5) . . ?
O7 C16 O8 125.0(4) . . ?
O7 C16 C11 118.1(4) . . ?
O8 C16 C11 116.9(4) . . ?
N1 C17 C18 124.6(6) . . ?
N1 C17 H17A 117.7 . . ?
C18 C17 H17A 117.7 . . ?
C19 C18 C17 117.4(7) . . ?
C19 C18 H18A 121.3 . . ?
C17 C18 H18A 121.3 . . ?
C18 C19 C20 121.7(7) . . ?
C18 C19 H19A 119.1 . . ?
C20 C19 H19A 119.1 . . ?
C19 C20 C21 117.6(7) . . ?
C19 C20 H20A 121.2 . . ?
C21 C20 H20A 121.2 . . ?
N1 C21 C20 121.6(7) . . ?
N1 C21 H21A 119.2 . . ?
C20 C21 H21A 119.2 . . ?
N2 C22 C23 123.5(6) . . ?
N2 C22 H22A 118.2 . . ?
C23 C22 H22A 118.2 . . ?
C24 C23 C22 117.2(7) . . ?
C24 C23 H23A 121.4 . . ?
C22 C23 H23A 121.4 . . ?
C25 C24 C23 120.3(6) . . ?
C25 C24 H24A 119.8 . . ?
C23 C24 H24A 119.8 . . ?
C24 C25 C26 119.4(6) . . ?
C24 C25 H25A 120.3 . . ?
C26 C25 H25A 120.3 . . ?
N2 C26 C25 122.8(6) . . ?
N2 C26 H26A 118.6 . . ?
C25 C26 H26A 118.6 . . ?
N3 C27 C28 126.5(7) . . ?
N3 C27 H27A 116.7 . . ?
C28 C27 H27A 116.7 . . ?
C29 C28 C27 118.4(8) . . ?
C29 C28 H28A 120.8 . . ?
C27 C28 H28A 120.8 . . ?
C28 C29 C30 118.5(8) . . ?
C28 C29 H29A 120.7 . . ?
C30 C29 H29A 120.7 . . ?
C29 C30 C31 117.7(8) . . ?
C29 C30 H30A 121.1 . . ?
C31 C30 H30A 121.1 . . ?
N3 C31 C30 123.8(7) . . ?
N3 C31 H31A 118.1 . . ?
C30 C31 H31A 118.1 . . ?

loop_
_geom_bond_atom_site_label_1
_geom_bond_atom_site_label_2
_geom_bond_distance
_geom_bond_site_symmetry_2
_geom_bond_publ_flag
Zn1 O7 2.019(3) 2_566 ?
Zn1 O1 2.035(3) . ?
Zn1 O8 2.033(3) 6_566 ?
Zn1 N1 2.044(4) . ?
Zn1 O2 2.084(3) 5_577 ?
Zn1 Zn1 2.9866(9) 5_577 ?
Zn2 O3 1.977(4) . ?
Zn2 O5 1.989(5) . ?
Zn2 N3 2.070(4) . ?
Zn2 N2 2.091(4) . ?
Zn2 O1W 2.440(6) . ?
Zn2 C15 2.541(6) . ?
O1 C7 1.264(5) . ?
O2 C7 1.246(5) . ?
O2 Zn1 2.084(3) 5_577 ?
O3 C8 1.261(5) . ?
O4 C8 1.216(6) . ?
O5 C15 1.244(7) . ?
O6 C15 1.213(8) . ?
O7 C16 1.251(5) . ?
O7 Zn1 2.019(3) 2_546 ?
O8 C16 1.274(5) . ?
O8 Zn1 2.033(3) 6_565 ?
O1W O1W 1.255(12) 2_556 ?
O1W H1A 0.8200 . ?
O1W H1B 0.8500 . ?
N1 C21 1.302(7) . ?
N1 C17 1.307(6) . ?
N2 C22 1.315(7) . ?
N2 C26 1.333(7) . ?
N3 C31 1.294(7) . ?
N3 C27 1.302(7) . ?
C1 C2 1.367(6) . ?
C1 C6 1.384(6) . ?
C1 C7 1.501(6) . ?
C2 C3 1.394(6) . ?
C2 H2A 0.9300 . ?
C3 C4 1.379(6) . ?
C3 C8 1.513(7) . ?
C4 C5 1.394(7) . ?
C4 H4A 0.9300 . ?
C5 C6 1.389(7) . ?
C5 H5A 0.9300 . ?
C6 H6A 0.9300 . ?
C9 C14 1.367(7) . ?
C9 C10 1.370(6) . ?
C9 C15 1.519(8) . ?
C10 C11 1.387(6) . ?
C10 H10A 0.9300 . ?
C11 C12 1.380(6) . ?
C11 C16 1.475(6) . ?
C12 C13 1.378(7) . ?
C12 H12A 0.9300 . ?
C13 C14 1.391(8) . ?
C13 H13A 0.9300 . ?
C14 H14A 0.9300 . ?
C17 C18 1.347(8) . ?
C17 H17A 0.9300 . ?
C18 C19 1.307(10) . ?
C18 H18A 0.9300 . ?
C19 C20 1.327(11) . ?
C19 H19A 0.9300 . ?
C20 C21 1.395(9) . ?
C20 H20A 0.9300 . ?
C21 H21A 0.9300 . ?
C22 C23 1.389(8) . ?
C22 H22A 0.9300 . ?
C23 C24 1.352(9) . ?
C23 H23A 0.9300 . ?
C24 C25 1.330(9) . ?
C24 H24A 0.9300 . ?
C25 C26 1.359(8) . ?
C25 H25A 0.9300 . ?
C26 H26A 0.9300 . ?
C27 C28 1.345(9) . ?
C27 H27A 0.9300 . ?
C28 C29 1.313(11) . ?
C28 H28A 0.9300 . ?
C29 C30 1.377(11) . ?
C29 H29A 0.9300 . ?
C30 C31 1.383(10) . ?
C30 H30A 0.9300 . ?
C31 H31A 0.9300 . ?

loop_
_geom_hbond_atom_site_label_D
_geom_hbond_atom_site_label_H
_geom_hbond_atom_site_label_A
_geom_hbond_distance_DH
_geom_hbond_distance_HA
_geom_hbond_distance_DA
_geom_hbond_angle_DHA
_geom_hbond_site_symmetry_A
O1W H1A O4 0.82 1.72 2.459(8) 148.7 .
O1W H1A O3 0.82 2.42 3.081(7) 138.2 .
O1W H1B O4 0.85 2.15 2.848(7) 138.8 2_556

loop_
_geom_torsion_atom_site_label_1
_geom_torsion_atom_site_label_2
_geom_torsion_atom_site_label_3
_geom_torsion_atom_site_label_4
_geom_torsion
_geom_torsion_site_symmetry_1
_geom_torsion_site_symmetry_2
_geom_torsion_site_symmetry_3
_geom_torsion_site_symmetry_4
_geom_torsion_publ_flag
O7 Zn1 O1 C7 82.9(3) 2_566 . . . ?
O8 Zn1 O1 C7 -75.8(3) 6_566 . . . ?
N1 Zn1 O1 C7 -172.3(3) . . . . ?
O2 Zn1 O1 C7 2.9(6) 5_577 . . . ?
Zn1 Zn1 O1 C7 0.7(3) 5_577 . . . ?
O5 Zn2 O3 C8 86.1(5) . . . . ?
N3 Zn2 O3 C8 -67.1(5) . . . . ?
N2 Zn2 O3 C8 -166.1(5) . . . . ?
O1W Zn2 O3 C8 18.7(5) . . . . ?
C15 Zn2 O3 C8 79.1(5) . . . . ?
O3 Zn2 O5 C15 -170.8(3) . . . . ?
N3 Zn2 O5 C15 -27.2(5) . . . . ?
N2 Zn2 O5 C15 88.9(4) . . . . ?
O1W Zn2 O5 C15 -92.2(4) . . . . ?
O3 Zn2 O1W O1W -96(3) . . . 2_556 ?
O5 Zn2 O1W O1W 148(3) . . . 2_556 ?
N3 Zn2 O1W O1W 10(3) . . . 2_556 ?
C15 Zn2 O1W O1W 118(3) . . . 2_556 ?
O7 Zn1 N1 C21 151.4(6) 2_566 . . . ?
O1 Zn1 N1 C21 57.1(6) . . . . ?
O8 Zn1 N1 C21 -32.3(6) 6_566 . . . ?
O2 Zn1 N1 C21 -121.2(6) 5_577 . . . ?
Zn1 Zn1 N1 C21 -101.5(6) 5_577 . . . ?
O7 Zn1 N1 C17 -38.9(5) 2_566 . . . ?
O1 Zn1 N1 C17 -133.3(4) . . . . ?
O8 Zn1 N1 C17 137.4(4) 6_566 . . . ?
O2 Zn1 N1 C17 48.4(5) 5_577 . . . ?
Zn1 Zn1 N1 C17 68.1(6) 5_577 . . . ?
O3 Zn2 N2 C22 20.1(5) . . . . ?
O5 Zn2 N2 C22 135.0(5) . . . . ?
N3 Zn2 N2 C22 -86.5(5) . . . . ?
C15 Zn2 N2 C22 164.5(5) . . . . ?
O3 Zn2 N2 C26 -172.4(5) . . . . ?
O5 Zn2 N2 C26 -57.5(5) . . . . ?
N3 Zn2 N2 C26 81.1(5) . . . . ?
C15 Zn2 N2 C26 -28.0(5) . . . . ?
O3 Zn2 N3 C31 72.5(6) . . . . ?
O5 Zn2 N3 C31 -73.0(6) . . . . ?
N2 Zn2 N3 C31 168.2(6) . . . . ?
O1W Zn2 N3 C31 -14.3(6) . . . . ?
C15 Zn2 N3 C31 -86.2(6) . . . . ?
O3 Zn2 N3 C27 -113.0(6) . . . . ?
O5 Zn2 N3 C27 101.6(6) . . . . ?
N2 Zn2 N3 C27 -17.2(6) . . . . ?
O1W Zn2 N3 C27 160.3(6) . . . . ?
C15 Zn2 N3 C27 88.4(6) . . . . ?
C6 C1 C2 C3 -1.7(7) . . . . ?
C7 C1 C2 C3 177.3(4) . . . . ?
C1 C2 C3 C4 -0.2(7) . . . . ?
C1 C2 C3 C8 177.9(4) . . . . ?
C2 C3 C4 C5 1.2(8) . . . . ?
C8 C3 C4 C5 -176.9(5) . . . . ?
C3 C4 C5 C6 -0.3(9) . . . . ?
C2 C1 C6 C5 2.6(8) . . . . ?
C7 C1 C6 C5 -176.4(5) . . . . ?
C4 C5 C6 C1 -1.6(9) . . . . ?
Zn1 O2 C7 O1 -1.7(8) 5_577 . . . ?
Zn1 O2 C7 C1 177.6(3) 5_577 . . . ?
Zn1 O1 C7 O2 0.1(6) . . . . ?
Zn1 O1 C7 C1 -179.3(3) . . . . ?
C2 C1 C7 O2 -179.3(4) . . . . ?
C6 C1 C7 O2 -0.3(7) . . . . ?
C2 C1 C7 O1 0.2(7) . . . . ?
C6 C1 C7 O1 179.1(4) . . . . ?
Zn2 O3 C8 O4 -11.0(8) . . . . ?
Zn2 O3 C8 C3 170.1(3) . . . . ?
C4 C3 C8 O4 -174.6(5) . . . . ?
C2 C3 C8 O4 7.3(7) . . . . ?
C4 C3 C8 O3 4.3(7) . . . . ?
C2 C3 C8 O3 -173.8(4) . . . . ?
C14 C9 C10 C11 0.6(7) . . . . ?
C15 C9 C10 C11 176.0(4) . . . . ?
C9 C10 C11 C12 -1.1(7) . . . . ?
C9 C10 C11 C16 178.4(4) . . . . ?
C10 C11 C12 C13 2.1(7) . . . . ?
C16 C11 C12 C13 -177.4(5) . . . . ?
C11 C12 C13 C14 -2.4(9) . . . . ?
C10 C9 C14 C13 -0.9(9) . . . . ?
C15 C9 C14 C13 -176.1(6) . . . . ?
C12 C13 C14 C9 1.7(10) . . . . ?
Zn2 O5 C15 O6 -12.7(8) . . . . ?
Zn2 O5 C15 C9 168.9(4) . . . . ?
C14 C9 C15 O6 177.2(6) . . . . ?
C10 C9 C15 O6 1.9(9) . . . . ?
C14 C9 C15 O5 -4.3(8) . . . . ?
C10 C9 C15 O5 -179.6(5) . . . . ?
C14 C9 C15 Zn2 30(2) . . . . ?
C10 C9 C15 Zn2 -145.7(16) . . . . ?
O3 Zn2 C15 O6 -177.5(4) . . . . ?
O5 Zn2 C15 O6 169.0(7) . . . . ?
N3 Zn2 C15 O6 -31.4(5) . . . . ?
N2 Zn2 C15 O6 70.7(4) . . . . ?
O1W Zn2 C15 O6 -112.7(5) . . . . ?
O3 Zn2 C15 O5 13.6(5) . . . . ?
N3 Zn2 C15 O5 159.6(4) . . . . ?
N2 Zn2 C15 O5 -98.3(4) . . . . ?
O1W Zn2 C15 O5 78.3(4) . . . . ?
O3 Zn2 C15 C9 -26.6(19) . . . . ?
O5 Zn2 C15 C9 -40.2(17) . . . . ?
N3 Zn2 C15 C9 119.5(18) . . . . ?
N2 Zn2 C15 C9 -138.4(18) . . . . ?
O1W Zn2 C15 C9 38.2(17) . . . . ?
Zn1 O7 C16 O8 9.7(6) 2_546 . . . ?
Zn1 O7 C16 C11 -170.0(3) 2_546 . . . ?
Zn1 O8 C16 O7 -4.7(7) 6_565 . . . ?
Zn1 O8 C16 C11 174.9(3) 6_565 . . . ?
C12 C11 C16 O7 159.1(4) . . . . ?
C10 C11 C16 O7 -20.4(6) . . . . ?
C12 C11 C16 O8 -20.6(6) . . . . ?
C10 C11 C16 O8 159.9(4) . . . . ?
C21 N1 C17 C18 0.6(11) . . . . ?
Zn1 N1 C17 C18 -169.5(7) . . . . ?
N1 C17 C18 C19 2.0(15) . . . . ?
C17 C18 C19 C20 -2.6(17) . . . . ?
C18 C19 C20 C21 0.8(18) . . . . ?
C17 N1 C21 C20 -2.6(12) . . . . ?
Zn1 N1 C21 C20 167.4(7) . . . . ?
C19 C20 C21 N1 1.9(16) . . . . ?
C26 N2 C22 C23 1.0(10) . . . . ?
Zn2 N2 C22 C23 169.1(6) . . . . ?
N2 C22 C23 C24 0.3(11) . . . . ?
C22 C23 C24 C25 0.7(11) . . . . ?
C23 C24 C25 C26 -2.9(11) . . . . ?
C22 N2 C26 C25 -3.3(9) . . . . ?
Zn2 N2 C26 C25 -171.2(5) . . . . ?
C24 C25 C26 N2 4.4(11) . . . . ?
C31 N3 C27 C28 0.3(12) . . . . ?
Zn2 N3 C27 C28 -174.5(7) . . . . ?
N3 C27 C28 C29 -2.2(16) . . . . ?
C27 C28 C29 C30 3.5(17) . . . . ?
C28 C29 C30 C31 -3.2(17) . . . . ?
C27 N3 C31 C30 0.0(13) . . . . ?
Zn2 N3 C31 C30 175.1(8) . . . . ?
C29 C30 C31 N3 1.4(16) . . . . ?
